data_7023566
loop_
_publ_author_name
'Shinomiya, Takuya'
'Ozawa, Hiroaki'
'Mutoh, Yuichiro'
'Haga, Masa-Aki'

_publ_section_title
;
 A redox-active porous coordination network film based on a Ru complex as
 a building block on an ITO electrode.
;
_journal_issue 45
_journal_name_full 'Dalton transactions (Cambridge, England : 2003)'
_journal_page_first 16166
_journal_page_last 16175
_journal_paper_doi 10.1039/c3dt51484f
_journal_volume 42
_journal_year 2013
_chemical_formula_sum 'C110.8 H86 B2 N16 O0.2 Ru'
_chemical_formula_weight 1767.45
_chemical_name_systematic
;
 ?
;
_space_group_IT_number 14
_symmetry_cell_setting monoclinic
_symmetry_Int_Tables_number 14
_symmetry_space_group_name_Hall '-P 2yn'
_symmetry_space_group_name_H-M 'P 1 21/n 1'
_atom_sites_solution_hydrogens geom
_atom_sites_solution_primary direct
_atom_sites_solution_secondary difmap
_audit_creation_method SHELXL-97
_cell_angle_alpha 90.00
_cell_angle_beta 98.6817(19)
_cell_angle_gamma 90.00
_cell_formula_units_Z 4
_cell_length_a 16.542(3)
_cell_length_b 16.918(3)
_cell_length_c 32.343(6)
_cell_measurement_reflns_used 18927
_cell_measurement_temperature 123.1500
_cell_measurement_theta_max 27.6061
_cell_measurement_theta_min 3.0746
_cell_volume 8948(3)
_computing_cell_refinement 'CrystalClear (Rigaku Inc., 2008)'
_computing_data_collection 'CrystalClear (Rigaku Inc., 2008)'
_computing_data_reduction 'CrystalClear (Rigaku Inc., 2008)'
_computing_molecular_graphics 'Yadokari-XG 2009 (Wakita Nemoto et al., 2009)'
_computing_publication_material 'Yadokari-XG 2009 (Wakita,Nemoto et al., 2009)'
_computing_structure_refinement 'SHELXL-97 (Sheldrick, 1997)'
_computing_structure_solution
;
????
;
_diffrn_ambient_temperature 123(2)
_diffrn_detector_area_resol_mean 14.7059
_diffrn_measured_fraction_theta_full 0.992
_diffrn_measured_fraction_theta_max 0.992
_diffrn_measurement_device_type 'Rigaku Mercury70'
_diffrn_measurement_method dtprofit.ref
_diffrn_radiation_monochromator 'Graphite Monochromator'
_diffrn_radiation_source 'Sealed Tube'
_diffrn_radiation_type MoK\a
_diffrn_radiation_wavelength 0.71075
_diffrn_reflns_av_R_equivalents 0.0924
_diffrn_reflns_av_sigmaI/netI 0.1218
_diffrn_reflns_limit_h_max 21
_diffrn_reflns_limit_h_min -21
_diffrn_reflns_limit_k_max 21
_diffrn_reflns_limit_k_min 0
_diffrn_reflns_limit_l_max 41
_diffrn_reflns_limit_l_min 0
_diffrn_reflns_number 69255
_diffrn_reflns_theta_full 27.50
_diffrn_reflns_theta_max 27.50
_diffrn_reflns_theta_min 3.07
_exptl_absorpt_coefficient_mu 0.237
_exptl_absorpt_correction_T_max 1.0000
_exptl_absorpt_correction_T_min 0.6088
_exptl_absorpt_correction_type multi-scan
_exptl_absorpt_process_details 'REQAB (Rigaku, 1998)'
_exptl_crystal_colour Colorless
_exptl_crystal_density_diffrn 1.312
_exptl_crystal_density_method 'not measured'
_exptl_crystal_description Prism
_exptl_crystal_F_000 3674
_exptl_crystal_size_max 0.47
_exptl_crystal_size_mid 0.26
_exptl_crystal_size_min 0.11
_platon_squeeze_details
;
The Platon SQUEEZE procedure was applied to recover 120 electrons per unit cell 
in one void (total volume 837.4 ^A^3); there are 30 electrons per formula unit. 
Solvent water and acetonitrile molecules (22 electrons/acetonitrile, 42 
electrons/Et2O) were present, and the electrons recovered by SQUEEZE have 
been assigned as 1 MeCN and 0.2 Et2O molecules per formula unit. 
These molecules have been included in the formula for the calculation 
of intensive properties.
;
_refine_diff_density_max 0.741
_refine_diff_density_min -0.736
_refine_diff_density_rms 0.086
_refine_ls_extinction_method none
_refine_ls_goodness_of_fit_ref 1.033
_refine_ls_hydrogen_treatment constr
_refine_ls_matrix_type full
_refine_ls_number_parameters 1136
_refine_ls_number_reflns 20376
_refine_ls_number_restraints 0
_refine_ls_restrained_S_all 1.033
_refine_ls_R_factor_all 0.1169
_refine_ls_R_factor_gt 0.0724
_refine_ls_shift/su_max 0.001
_refine_ls_shift/su_mean 0.000
_refine_ls_structure_factor_coef Fsqd
_refine_ls_weighting_details 'calc w=1/[\s^2^(Fo^2^)+(0.0660P)^2^+4.0679P] where P=(Fo^2^+2Fc^2^)/3'
_refine_ls_weighting_scheme calc
_refine_ls_wR_factor_gt 0.1577
_refine_ls_wR_factor_ref 0.1793
_reflns_number_gt 13294
_reflns_number_total 20376
_reflns_threshold_expression >2sigma(I)
_cod_data_source_file c3dt51484f.txt
_cod_data_source_block '[Ru(py-pbip)2](BPh4)2'
_cod_depositor_comments
;
The following automatic conversions were performed:

'_exptl_absorpt_correction_type' value 'Multi-scan' changed to
'multi-scan' according to
/home/saulius/struct/CIF-dictionaries/cif_core.dic dictionary named
'cif_core.dic' version 2.4.2 from 2011-04-26.

Automatic conversion script
Id: cif_fix_values 1891 2012-01-12 08:04:46Z andrius 
;
_cod_original_formula_sum 'C110.80 H86 B2 N16 O0.20 Ru'
_cod_database_code 7023566

loop_
_symmetry_equiv_pos_as_xyz
+X,+Y,+Z
1/2-X,1/2+Y,1/2-Z
-X,-Y,-Z
1/2+X,1/2-Y,1/2+Z

loop_
_atom_site_label
_atom_site_type_symbol
_atom_site_fract_x
_atom_site_fract_y
_atom_site_fract_z
_atom_site_U_iso_or_equiv
_atom_site_adp_type
_atom_site_occupancy
_atom_site_symmetry_multiplicity
_atom_site_calc_flag
_atom_site_refinement_flags
_atom_site_disorder_assembly
_atom_site_disorder_group
Ru1 Ru 0.788762(19) 0.193326(15) 0.107066(9) 0.02210(9) Uani 1 1 d . . .
N1 N 0.83023(19) 0.14421(15) 0.16267(9) 0.0229(7) Uani 1 1 d . . .
C1 C 0.7798(2) 0.09387(19) 0.18007(12) 0.0253(8) Uani 1 1 d . . .
C2 C 0.8029(2) 0.06532(19) 0.22027(12) 0.0279(8) Uani 1 1 d . . .
H1 H 0.7685 0.0298 0.2323 0.034 Uiso 1 1 calc R . .
C3 C 0.8770(2) 0.0894(2) 0.24266(12) 0.0296(9) Uani 1 1 d . . .
H2 H 0.8930 0.0707 0.2704 0.035 Uiso 1 1 calc R . .
C4 C 0.9278(3) 0.14043(19) 0.22504(12) 0.0301(9) Uani 1 1 d . . .
H3 H 0.9787 0.1565 0.2404 0.036 Uiso 1 1 calc R . .
C5 C 0.9032(2) 0.16760(18) 0.18456(11) 0.0231(8) Uani 1 1 d . . .
C6 C 0.7052(2) 0.08021(18) 0.15146(11) 0.0239(8) Uani 1 1 d . . .
N2 N 0.69592(19) 0.11535(16) 0.11379(10) 0.0255(7) Uani 1 1 d . . .
C7 C 0.6216(2) 0.0900(2) 0.09245(12) 0.0276(8) Uani 1 1 d . . .
C8 C 0.5831(3) 0.1069(2) 0.05217(13) 0.0338(9) Uani 1 1 d . . .
H4 H 0.6072 0.1413 0.0343 0.041 Uiso 1 1 calc R . .
C9 C 0.5082(3) 0.0712(3) 0.03928(16) 0.0497(12) Uani 1 1 d . . .
H5 H 0.4803 0.0807 0.0118 0.060 Uiso 1 1 calc R . .
C10 C 0.4736(3) 0.0221(3) 0.06593(19) 0.0682(17) Uani 1 1 d . . .
H6 H 0.4224 -0.0016 0.0558 0.082 Uiso 1 1 calc R . .
C11 C 0.5090(3) 0.0056(3) 0.10613(17) 0.0511(13) Uani 1 1 d . . .
H7 H 0.4837 -0.0275 0.1241 0.061 Uiso 1 1 calc R . .
C12 C 0.5847(2) 0.0408(2) 0.11858(13) 0.0335(9) Uani 1 1 d . . .
N3 N 0.63839(19) 0.03556(16) 0.15600(10) 0.0272(7) Uani 1 1 d . . .
C13 C 0.6185(2) -0.0072(2) 0.19190(12) 0.0292(8) Uani 1 1 d . . .
C14 C 0.5845(3) 0.0299(2) 0.22180(15) 0.0483(12) Uani 1 1 d . . .
H8 H 0.5754 0.0854 0.2205 0.058 Uiso 1 1 calc R . .
C15 C 0.5632(3) -0.0140(3) 0.25411(15) 0.0547(14) Uani 1 1 d . . .
H9 H 0.5409 0.0133 0.2754 0.066 Uiso 1 1 calc R . .
N4 N 0.5715(2) -0.0909(2) 0.25772(12) 0.0442(9) Uani 1 1 d . . .
C16 C 0.6031(4) -0.1258(3) 0.2273(2) 0.0691(18) Uani 1 1 d . . .
H10 H 0.6095 -0.1815 0.2289 0.083 Uiso 1 1 calc R . .
C17 C 0.6276(4) -0.0880(3) 0.19337(19) 0.0670(17) Uani 1 1 d . . .
H11 H 0.6494 -0.1164 0.1722 0.080 Uiso 1 1 calc R . .
C18 C 0.9410(2) 0.22551(19) 0.16025(11) 0.0240(8) Uani 1 1 d . . .
N5 N 0.89931(19) 0.25121(15) 0.12396(9) 0.0243(7) Uani 1 1 d . . .
C19 C 0.9463(2) 0.31045(18) 0.11000(12) 0.0247(8) Uani 1 1 d . . .
C20 C 0.9316(3) 0.3574(2) 0.07404(13) 0.0336(9) Uani 1 1 d . . .
H12 H 0.8828 0.3523 0.0546 0.040 Uiso 1 1 calc R . .
C21 C 0.9910(3) 0.4114(2) 0.06823(14) 0.0386(10) Uani 1 1 d . . .
H13 H 0.9828 0.4444 0.0442 0.046 Uiso 1 1 calc R . .
C22 C 1.0632(3) 0.4190(2) 0.09678(14) 0.0387(10) Uani 1 1 d . . .
H14 H 1.1025 0.4571 0.0915 0.046 Uiso 1 1 calc R . .
C23 C 1.0790(3) 0.3730(2) 0.13222(13) 0.0349(10) Uani 1 1 d . . .
H15 H 1.1286 0.3776 0.1512 0.042 Uiso 1 1 calc R . .
C24 C 1.0183(2) 0.31928(19) 0.13863(12) 0.0275(8) Uani 1 1 d . . .
N6 N 1.01411(19) 0.26412(16) 0.17030(9) 0.0256(7) Uani 1 1 d . . .
C25 C 1.0756(2) 0.2490(2) 0.20533(12) 0.0274(8) Uani 1 1 d . . .
C26 C 1.0888(3) 0.3006(2) 0.23761(13) 0.0334(9) Uani 1 1 d . . .
H16 H 1.0594 0.3489 0.2369 0.040 Uiso 1 1 calc R . .
C27 C 1.1468(3) 0.2811(3) 0.27186(14) 0.0435(11) Uani 1 1 d . . .
H17 H 1.1563 0.3176 0.2944 0.052 Uiso 1 1 calc R . .
N7 N 1.1895(2) 0.2142(2) 0.27484(12) 0.0461(10) Uani 1 1 d . . .
C28 C 1.1777(3) 0.1661(3) 0.24235(15) 0.0454(11) Uani 1 1 d . . .
H18 H 1.2095 0.1192 0.2433 0.055 Uiso 1 1 calc R . .
C29 C 1.1213(3) 0.1805(2) 0.20682(14) 0.0407(11) Uani 1 1 d . . .
H19 H 1.1143 0.1442 0.1842 0.049 Uiso 1 1 calc R . .
N8 N 0.73935(18) 0.24430(15) 0.05335(9) 0.0231(7) Uani 1 1 d . . .
C30 C 0.7496(2) 0.21166(19) 0.01586(11) 0.0234(8) Uani 1 1 d . . .
C31 C 0.7071(2) 0.2403(2) -0.02101(12) 0.0294(9) Uani 1 1 d . . .
H20 H 0.7151 0.2178 -0.0470 0.035 Uiso 1 1 calc R . .
C32 C 0.6527(2) 0.3021(2) -0.01989(12) 0.0311(9) Uani 1 1 d . . .
H21 H 0.6225 0.3216 -0.0451 0.037 Uiso 1 1 calc R . .
C33 C 0.6425(2) 0.3352(2) 0.01769(12) 0.0301(9) Uani 1 1 d . . .
H22 H 0.6052 0.3777 0.0185 0.036 Uiso 1 1 calc R . .
C34 C 0.6869(2) 0.30647(18) 0.05456(12) 0.0246(8) Uani 1 1 d . . .
C35 C 0.8036(2) 0.14316(19) 0.02333(11) 0.0245(8) Uani 1 1 d . . .
N9 N 0.82982(18) 0.12018(15) 0.06262(9) 0.0232(6) Uani 1 1 d . . .
C36 C 0.8705(2) 0.04984(18) 0.05986(11) 0.0228(8) Uani 1 1 d . . .
C37 C 0.9073(2) -0.00115(19) 0.09103(12) 0.0267(8) Uani 1 1 d . . .
H23 H 0.9093 0.0112 0.1198 0.032 Uiso 1 1 calc R . .
C38 C 0.9403(3) -0.0695(2) 0.07854(13) 0.0320(9) Uani 1 1 d . . .
H24 H 0.9653 -0.1056 0.0991 0.038 Uiso 1 1 calc R . .
C39 C 0.9384(3) -0.0880(2) 0.03579(12) 0.0315(9) Uani 1 1 d . . .
H25 H 0.9622 -0.1362 0.0285 0.038 Uiso 1 1 calc R . .
C40 C 0.9028(2) -0.0382(2) 0.00419(12) 0.0278(8) Uani 1 1 d . . .
H26 H 0.9018 -0.0502 -0.0246 0.033 Uiso 1 1 calc R . .
C41 C 0.8685(2) 0.03083(19) 0.01760(11) 0.0248(8) Uani 1 1 d . . .
N10 N 0.82617(19) 0.09156(16) -0.00481(9) 0.0249(7) Uani 1 1 d . . .
C42 C 0.8025(2) 0.0913(2) -0.04994(11) 0.0262(8) Uani 1 1 d . . .
C43 C 0.8464(3) 0.1311(2) -0.07547(12) 0.0322(9) Uani 1 1 d . . .
H27 H 0.8952 0.1583 -0.0645 0.039 Uiso 1 1 calc R . .
C44 C 0.8178(3) 0.1308(2) -0.11813(13) 0.0388(10) Uani 1 1 d . . .
H28 H 0.8489 0.1578 -0.1361 0.047 Uiso 1 1 calc R . .
N11 N 0.7498(3) 0.0950(2) -0.13519(11) 0.0470(10) Uani 1 1 d . . .
C45 C 0.7114(3) 0.0509(3) -0.10907(16) 0.0588(14) Uani 1 1 d . . .
H29 H 0.6650 0.0209 -0.1208 0.071 Uiso 1 1 calc R . .
C46 C 0.7363(3) 0.0471(3) -0.06611(15) 0.0540(13) Uani 1 1 d . . .
H30 H 0.7083 0.0151 -0.0487 0.065 Uiso 1 1 calc R . .
C47 C 0.6826(2) 0.32833(19) 0.09742(12) 0.0245(8) Uani 1 1 d . . .
N12 N 0.72315(19) 0.28475(15) 0.12848(9) 0.0242(7) Uani 1 1 d . . .
C48 C 0.7034(2) 0.31458(18) 0.16558(12) 0.0268(8) Uani 1 1 d . . .
C49 C 0.7255(3) 0.2911(2) 0.20686(13) 0.0361(10) Uani 1 1 d . . .
H31 H 0.7623 0.2484 0.2140 0.043 Uiso 1 1 calc R . .
C50 C 0.6927(3) 0.3313(2) 0.23695(13) 0.0388(11) Uani 1 1 d . . .
H32 H 0.7078 0.3167 0.2654 0.047 Uiso 1 1 calc R . .
C51 C 0.6375(3) 0.3935(2) 0.22691(14) 0.0389(10) Uani 1 1 d . . .
H33 H 0.6150 0.4191 0.2487 0.047 Uiso 1 1 calc R . .
C52 C 0.6152(2) 0.4186(2) 0.18652(13) 0.0307(9) Uani 1 1 d . . .
H34 H 0.5785 0.4615 0.1797 0.037 Uiso 1 1 calc R . .
C53 C 0.6492(2) 0.37763(19) 0.15607(12) 0.0278(8) Uani 1 1 d . . .
N13 N 0.63787(19) 0.38590(15) 0.11284(10) 0.0258(7) Uani 1 1 d . . .
C54 C 0.5924(2) 0.44806(18) 0.08904(12) 0.0289(9) Uani 1 1 d . . .
C55 C 0.6349(3) 0.5053(2) 0.07118(13) 0.0352(10) Uani 1 1 d . . .
H35 H 0.6929 0.5046 0.0746 0.042 Uiso 1 1 calc R . .
C56 C 0.5905(3) 0.5644(2) 0.04799(16) 0.0477(12) Uani 1 1 d . . .
H36 H 0.6193 0.6039 0.0352 0.057 Uiso 1 1 calc R . .
N14 N 0.5087(2) 0.56765(19) 0.04296(13) 0.0472(10) Uani 1 1 d . . .
C57 C 0.4710(3) 0.5109(2) 0.06077(17) 0.0520(13) Uani 1 1 d . . .
H37 H 0.4129 0.5122 0.0570 0.062 Uiso 1 1 calc R . .
C58 C 0.5093(3) 0.4498(2) 0.08436(16) 0.0437(12) Uani 1 1 d . . .
H38 H 0.4791 0.4110 0.0967 0.052 Uiso 1 1 calc R . .
B1 B 0.4654(3) 0.1801(2) 0.32304(14) 0.0252(9) Uani 1 1 d . A 1
C59 C 0.5592(2) 0.1468(2) 0.32648(12) 0.0291(9) Uani 1 1 d . A 1
C60 C 0.5860(3) 0.0805(2) 0.35135(13) 0.0368(10) Uani 1 1 d . A 1
H39 H 0.5502 0.0580 0.3685 0.044 Uiso 1 1 calc R A 1
C61 C 0.6635(3) 0.0466(2) 0.35169(15) 0.0455(12) Uani 1 1 d . A 1
H40 H 0.6794 0.0022 0.3690 0.055 Uiso 1 1 calc R A 1
C62 C 0.7162(3) 0.0774(3) 0.32703(16) 0.0503(12) Uani 1 1 d . A 1
H41 H 0.7688 0.0547 0.3273 0.060 Uiso 1 1 calc R A 1
C63 C 0.6922(3) 0.1419(2) 0.30169(15) 0.0439(11) Uani 1 1 d . A 1
H42 H 0.7284 0.1636 0.2845 0.053 Uiso 1 1 calc R A 1
C64 C 0.6155(3) 0.1747(2) 0.30140(13) 0.0348(10) Uani 1 1 d . A 1
H43 H 0.6002 0.2183 0.2834 0.042 Uiso 1 1 calc R A 1
C65 C 0.4558(2) 0.2731(2) 0.30880(11) 0.0265(8) Uani 1 1 d . A 1
C66 C 0.5169(3) 0.3299(2) 0.31879(13) 0.0329(9) Uani 1 1 d . A 1
H44 H 0.5688 0.3135 0.3328 0.039 Uiso 1 1 calc R A 1
C67 C 0.5046(3) 0.4098(2) 0.30889(13) 0.0370(10) Uani 1 1 d . A 1
H45 H 0.5479 0.4465 0.3162 0.044 Uiso 1 1 calc R A 1
C68 C 0.4304(3) 0.4358(2) 0.28861(13) 0.0403(11) Uani 1 1 d . A 1
H46 H 0.4221 0.4901 0.2817 0.048 Uiso 1 1 calc R A 1
C69 C 0.3681(3) 0.3819(2) 0.27854(13) 0.0399(10) Uani 1 1 d . A 1
H47 H 0.3162 0.3991 0.2650 0.048 Uiso 1 1 calc R A 1
C70 C 0.3811(2) 0.3024(2) 0.28816(12) 0.0311(9) Uani 1 1 d . A 1
H48 H 0.3374 0.2663 0.2804 0.037 Uiso 1 1 calc R A 1
C71 C 0.4132(2) 0.1217(2) 0.28848(12) 0.0295(9) Uani 1 1 d . A 1
C72 C 0.4081(3) 0.1363(2) 0.24557(12) 0.0368(10) Uani 1 1 d . A 1
H49 H 0.4313 0.1837 0.2369 0.044 Uiso 1 1 calc R A 1
C73 C 0.3706(3) 0.0848(2) 0.21509(13) 0.0457(12) Uani 1 1 d . A 1
H50 H 0.3688 0.0974 0.1863 0.055 Uiso 1 1 calc R A 1
C74 C 0.3362(3) 0.0155(2) 0.22639(15) 0.0480(12) Uani 1 1 d . A 1
H51 H 0.3104 -0.0199 0.2057 0.058 Uiso 1 1 calc R A 1
C75 C 0.3399(3) -0.0014(2) 0.26833(14) 0.0395(11) Uani 1 1 d . A 1
H52 H 0.3161 -0.0490 0.2765 0.047 Uiso 1 1 calc R A 1
C76 C 0.3779(3) 0.0501(2) 0.29898(13) 0.0332(9) Uani 1 1 d . A 1
H53 H 0.3800 0.0366 0.3276 0.040 Uiso 1 1 calc R A 1
C77 C 0.4330(2) 0.17540(19) 0.36853(12) 0.0269(8) Uani 1 1 d . A 1
C78 C 0.3502(3) 0.1700(2) 0.37123(12) 0.0304(9) Uani 1 1 d . A 1
H54 H 0.3121 0.1687 0.3461 0.037 Uiso 1 1 calc R A 1
C79 C 0.3205(3) 0.1665(2) 0.40956(14) 0.0382(10) Uani 1 1 d . A 1
H55 H 0.2633 0.1620 0.4100 0.046 Uiso 1 1 calc R A 1
C80 C 0.3741(3) 0.1696(2) 0.44693(14) 0.0413(11) Uani 1 1 d . A 1
H56 H 0.3542 0.1664 0.4729 0.050 Uiso 1 1 calc R A 1
C81 C 0.4563(3) 0.1772(2) 0.44573(13) 0.0397(11) Uani 1 1 d . A 1
H57 H 0.4939 0.1801 0.4710 0.048 Uiso 1 1 calc R A 1
C82 C 0.4846(3) 0.1807(2) 0.40685(12) 0.0323(9) Uani 1 1 d . A 1
H58 H 0.5416 0.1871 0.4066 0.039 Uiso 1 1 calc R A 1
B2 B 0.2884(3) 0.2579(2) 0.05406(15) 0.0293(10) Uani 1 1 d . B 2
C83 C 0.3237(2) 0.21065(19) 0.01639(12) 0.0281(9) Uani 1 1 d . B 2
C84 C 0.3880(3) 0.2435(2) -0.00230(14) 0.0372(10) Uani 1 1 d . B 2
H59 H 0.4119 0.2918 0.0085 0.045 Uiso 1 1 calc R B 2
C85 C 0.4174(3) 0.2086(3) -0.03552(14) 0.0431(11) Uani 1 1 d . B 2
H60 H 0.4611 0.2325 -0.0469 0.052 Uiso 1 1 calc R B 2
C86 C 0.3839(3) 0.1395(3) -0.05207(14) 0.0441(11) Uani 1 1 d . B 2
H61 H 0.4032 0.1163 -0.0755 0.053 Uiso 1 1 calc R B 2
C87 C 0.3222(3) 0.1036(2) -0.03477(13) 0.0365(10) Uani 1 1 d . B 2
H62 H 0.2995 0.0550 -0.0457 0.044 Uiso 1 1 calc R B 2
C88 C 0.2932(2) 0.1394(2) -0.00106(12) 0.0294(9) Uani 1 1 d . B 2
H63 H 0.2507 0.1140 0.0106 0.035 Uiso 1 1 calc R B 2
C89 C 0.2575(3) 0.3450(2) 0.03460(13) 0.0344(10) Uani 1 1 d . B 2
C90 C 0.2746(3) 0.4164(2) 0.05490(15) 0.0381(10) Uani 1 1 d . B 2
H64 H 0.3070 0.4169 0.0818 0.046 Uiso 1 1 calc R B 2
C91 C 0.2453(3) 0.4876(2) 0.03675(17) 0.0469(12) Uani 1 1 d . B 2
H65 H 0.2583 0.5356 0.0514 0.056 Uiso 1 1 calc R B 2
C92 C 0.1984(3) 0.4896(3) -0.00159(17) 0.0506(13) Uani 1 1 d . B 2
H66 H 0.1780 0.5385 -0.0133 0.061 Uiso 1 1 calc R B 2
C93 C 0.1809(3) 0.4212(3) -0.02286(16) 0.0578(14) Uani 1 1 d . B 2
H67 H 0.1487 0.4215 -0.0498 0.069 Uiso 1 1 calc R B 2
C94 C 0.2106(3) 0.3512(3) -0.00488(15) 0.0547(14) Uani 1 1 d . B 2
H68 H 0.1983 0.3039 -0.0204 0.066 Uiso 1 1 calc R B 2
C95 C 0.2102(3) 0.2101(2) 0.06795(13) 0.0350(10) Uani 1 1 d . B 2
C96 C 0.1282(3) 0.2282(3) 0.05403(16) 0.0491(13) Uani 1 1 d . B 2
H69 H 0.1160 0.2709 0.0350 0.059 Uiso 1 1 calc R B 2
C97 C 0.0638(3) 0.1868(3) 0.06669(19) 0.0612(16) Uani 1 1 d . B 2
H70 H 0.0090 0.2009 0.0561 0.073 Uiso 1 1 calc R B 2
C98 C 0.0789(4) 0.1267(4) 0.0939(2) 0.073(2) Uani 1 1 d . B 2
H71 H 0.0346 0.0993 0.1030 0.087 Uiso 1 1 calc R B 2
C99 C 0.1603(4) 0.1039(3) 0.10930(16) 0.0584(14) Uani 1 1 d . B 2
H72 H 0.1711 0.0609 0.1282 0.070 Uiso 1 1 calc R B 2
C100 C 0.2243(3) 0.1457(2) 0.09617(14) 0.0429(11) Uani 1 1 d . B 2
H73 H 0.2790 0.1307 0.1064 0.051 Uiso 1 1 calc R B 2
C101 C 0.3581(2) 0.26574(19) 0.09562(12) 0.0293(9) Uani 1 1 d . B 2
C102 C 0.4383(3) 0.2381(2) 0.09874(14) 0.0361(10) Uani 1 1 d . B 2
H74 H 0.4552 0.2153 0.0746 0.043 Uiso 1 1 calc R B 2
C103 C 0.4942(3) 0.2419(3) 0.13471(15) 0.0469(12) Uani 1 1 d . B 2
H75 H 0.5479 0.2218 0.1349 0.056 Uiso 1 1 calc R B 2
C104 C 0.4729(3) 0.2744(3) 0.17005(16) 0.0518(13) Uani 1 1 d . B 2
H76 H 0.5117 0.2775 0.1949 0.062 Uiso 1 1 calc R B 2
C105 C 0.3941(3) 0.3029(2) 0.16955(15) 0.0504(13) Uani 1 1 d . B 2
H77 H 0.3784 0.3258 0.1940 0.060 Uiso 1 1 calc R B 2
C106 C 0.3380(3) 0.2976(2) 0.13269(14) 0.0429(11) Uani 1 1 d . B 2
H78 H 0.2840 0.3165 0.1328 0.052 Uiso 1 1 calc R B 2
C107 C 0.7917(3) -0.2295(3) 0.10138(15) 0.0508(13) Uani 1 1 d . C 3
H79 H 0.8351 -0.2210 0.0843 0.076 Uiso 1 1 calc R C 3
H80 H 0.7399 -0.2395 0.0831 0.076 Uiso 1 1 calc R C 3
H81 H 0.8054 -0.2752 0.1197 0.076 Uiso 1 1 calc R C 3
C108 C 0.7837(3) -0.1602(3) 0.12641(16) 0.0450(11) Uani 1 1 d . C 3
N15 N 0.7781(2) -0.1047(2) 0.14591(14) 0.0544(11) Uani 1 1 d . C 3

loop_
_atom_site_aniso_label
_atom_site_aniso_U_11
_atom_site_aniso_U_22
_atom_site_aniso_U_33
_atom_site_aniso_U_23
_atom_site_aniso_U_13
_atom_site_aniso_U_12
Ru1 0.02559(17) 0.02338(14) 0.01618(15) 0.00033(11) -0.00058(12) 0.00241(11)
N1 0.0292(18) 0.0214(14) 0.0174(16) -0.0018(11) 0.0010(13) 0.0029(12)
C1 0.029(2) 0.0236(17) 0.024(2) -0.0008(14) 0.0030(17) 0.0033(14)
C2 0.034(2) 0.0236(17) 0.026(2) 0.0017(14) 0.0045(18) 0.0004(15)
C3 0.037(2) 0.0295(18) 0.020(2) 0.0031(15) -0.0040(17) 0.0017(16)
C4 0.035(2) 0.0242(17) 0.027(2) 0.0023(15) -0.0061(18) 0.0001(15)
C5 0.027(2) 0.0214(15) 0.0203(19) -0.0021(13) 0.0027(16) -0.0008(14)
C6 0.024(2) 0.0221(16) 0.025(2) -0.0046(14) 0.0012(16) 0.0035(14)
N2 0.0250(18) 0.0260(14) 0.0239(17) -0.0010(12) -0.0010(14) 0.0028(12)
C7 0.022(2) 0.0302(18) 0.030(2) -0.0029(15) 0.0006(17) 0.0057(15)
C8 0.032(2) 0.040(2) 0.027(2) 0.0010(17) -0.0034(18) 0.0043(17)
C9 0.034(3) 0.065(3) 0.043(3) 0.010(2) -0.017(2) -0.001(2)
C10 0.037(3) 0.079(4) 0.078(4) 0.018(3) -0.024(3) -0.023(3)
C11 0.026(3) 0.068(3) 0.056(3) 0.012(2) -0.006(2) -0.014(2)
C12 0.027(2) 0.041(2) 0.032(2) 0.0052(17) 0.0003(18) 0.0047(17)
N3 0.0237(18) 0.0298(15) 0.0274(18) -0.0013(13) 0.0018(14) 0.0004(12)
C13 0.025(2) 0.039(2) 0.024(2) 0.0004(16) 0.0040(17) -0.0016(16)
C14 0.073(4) 0.035(2) 0.042(3) -0.0073(19) 0.024(3) -0.008(2)
C15 0.076(4) 0.054(3) 0.039(3) -0.012(2) 0.023(3) -0.017(2)
N4 0.037(2) 0.057(2) 0.040(2) 0.0043(18) 0.0098(19) -0.0137(17)
C16 0.072(4) 0.047(3) 0.101(5) 0.027(3) 0.055(4) 0.016(3)
C17 0.092(4) 0.038(2) 0.086(4) 0.015(2) 0.063(4) 0.015(3)
C18 0.025(2) 0.0273(17) 0.0187(19) 0.0009(14) 0.0002(16) 0.0001(14)
N5 0.0268(18) 0.0225(14) 0.0228(17) 0.0025(12) 0.0009(14) 0.0006(12)
C19 0.029(2) 0.0209(16) 0.024(2) 0.0034(14) 0.0033(16) -0.0008(14)
C20 0.041(3) 0.0301(19) 0.028(2) 0.0045(16) 0.0002(19) -0.0016(17)
C21 0.051(3) 0.031(2) 0.035(2) 0.0099(17) 0.010(2) 0.0005(18)
C22 0.045(3) 0.0308(19) 0.042(3) 0.0002(18) 0.009(2) -0.0106(18)
C23 0.035(2) 0.033(2) 0.036(2) -0.0025(17) 0.002(2) -0.0057(17)
C24 0.029(2) 0.0253(18) 0.027(2) 0.0009(14) 0.0034(17) 0.0034(14)
N6 0.0284(18) 0.0263(15) 0.0205(17) 0.0005(12) -0.0011(14) -0.0006(12)
C25 0.024(2) 0.0334(18) 0.024(2) 0.0000(15) 0.0019(17) -0.0030(15)
C26 0.032(2) 0.036(2) 0.030(2) -0.0064(17) -0.0012(18) 0.0023(17)
C27 0.041(3) 0.054(3) 0.031(3) -0.0103(19) -0.010(2) -0.001(2)
N7 0.033(2) 0.060(2) 0.041(2) 0.0055(18) -0.0070(18) -0.0002(17)
C28 0.039(3) 0.047(2) 0.048(3) 0.007(2) 0.001(2) 0.012(2)
C29 0.048(3) 0.042(2) 0.029(2) -0.0039(17) -0.004(2) 0.0105(19)
N8 0.0241(17) 0.0218(13) 0.0221(17) -0.0002(11) -0.0001(13) 0.0027(11)
C30 0.022(2) 0.0280(17) 0.0201(19) 0.0020(14) 0.0025(16) -0.0011(14)
C31 0.034(2) 0.0352(19) 0.019(2) 0.0059(15) 0.0031(17) 0.0060(16)
C32 0.032(2) 0.039(2) 0.020(2) 0.0086(16) -0.0009(17) 0.0088(17)
C33 0.031(2) 0.0322(18) 0.026(2) 0.0047(16) 0.0012(18) 0.0067(16)
C34 0.025(2) 0.0239(16) 0.024(2) 0.0016(14) 0.0006(16) 0.0023(14)
C35 0.027(2) 0.0264(17) 0.0201(19) -0.0011(14) 0.0043(16) 0.0004(14)
N9 0.0242(17) 0.0276(14) 0.0175(16) 0.0049(12) 0.0025(13) 0.0003(12)
C36 0.0194(19) 0.0222(16) 0.026(2) -0.0025(14) 0.0012(16) 0.0001(13)
C37 0.030(2) 0.0249(17) 0.025(2) 0.0012(14) 0.0052(17) -0.0020(15)
C38 0.039(3) 0.0238(17) 0.034(2) 0.0033(15) 0.0081(19) 0.0018(16)
C39 0.037(2) 0.0273(18) 0.030(2) -0.0039(15) 0.0037(19) 0.0034(16)
C40 0.027(2) 0.0334(19) 0.024(2) -0.0024(15) 0.0068(17) -0.0012(15)
C41 0.026(2) 0.0288(17) 0.020(2) 0.0021(14) 0.0047(16) -0.0034(14)
N10 0.0265(18) 0.0288(15) 0.0181(16) 0.0008(12) -0.0008(14) -0.0007(12)
C42 0.029(2) 0.0352(19) 0.0136(18) -0.0023(14) -0.0002(16) 0.0011(15)
C43 0.036(2) 0.037(2) 0.023(2) -0.0047(16) 0.0013(18) -0.0077(17)
C44 0.054(3) 0.037(2) 0.026(2) 0.0003(17) 0.009(2) -0.0081(19)
N11 0.052(3) 0.061(2) 0.026(2) -0.0002(17) -0.0030(19) -0.0086(19)
C45 0.045(3) 0.083(4) 0.042(3) -0.007(3) -0.010(3) -0.026(3)
C46 0.048(3) 0.085(3) 0.028(3) 0.005(2) 0.004(2) -0.029(3)
C47 0.026(2) 0.0225(16) 0.024(2) -0.0024(14) 0.0005(16) -0.0006(14)
N12 0.0270(18) 0.0253(14) 0.0196(17) 0.0009(11) 0.0015(14) 0.0012(12)
C48 0.036(2) 0.0214(16) 0.022(2) -0.0028(14) 0.0039(17) -0.0001(15)
C49 0.051(3) 0.0273(19) 0.028(2) -0.0031(15) -0.001(2) 0.0043(17)
C50 0.062(3) 0.0289(19) 0.025(2) -0.0017(16) 0.006(2) -0.0045(19)
C51 0.052(3) 0.032(2) 0.036(3) -0.0091(17) 0.017(2) -0.0084(18)
C52 0.035(2) 0.0236(17) 0.034(2) -0.0071(15) 0.0081(19) -0.0035(15)
C53 0.035(2) 0.0231(17) 0.026(2) -0.0032(14) 0.0059(18) -0.0036(15)
N13 0.0276(18) 0.0242(14) 0.0257(18) -0.0003(12) 0.0037(14) 0.0035(12)
C54 0.034(2) 0.0187(16) 0.032(2) -0.0008(14) 0.0004(18) 0.0007(15)
C55 0.027(2) 0.0312(19) 0.045(3) 0.0066(17) -0.003(2) -0.0004(16)
C56 0.046(3) 0.036(2) 0.058(3) 0.016(2) -0.002(2) -0.0035(19)
N14 0.037(2) 0.0357(18) 0.066(3) 0.0129(17) -0.001(2) 0.0098(16)
C57 0.026(3) 0.048(3) 0.082(4) 0.017(2) 0.008(3) 0.0084(19)
C58 0.034(3) 0.031(2) 0.068(3) 0.012(2) 0.012(2) 0.0056(17)
B1 0.022(2) 0.030(2) 0.024(2) 0.0009(16) 0.0058(18) 0.0029(16)
C59 0.032(2) 0.0277(18) 0.027(2) -0.0033(15) 0.0048(18) -0.0003(15)
C60 0.040(3) 0.041(2) 0.030(2) -0.0007(17) 0.004(2) 0.0024(18)
C61 0.049(3) 0.040(2) 0.048(3) 0.005(2) 0.010(2) 0.011(2)
C62 0.038(3) 0.050(3) 0.064(4) 0.000(2) 0.011(3) 0.013(2)
C63 0.039(3) 0.049(2) 0.047(3) -0.002(2) 0.015(2) 0.007(2)
C64 0.036(3) 0.035(2) 0.033(2) -0.0032(16) 0.004(2) 0.0029(17)
C65 0.031(2) 0.0339(18) 0.0162(19) -0.0054(14) 0.0084(17) 0.0001(16)
C66 0.037(3) 0.0315(19) 0.030(2) -0.0094(16) 0.0026(19) -0.0013(16)
C67 0.050(3) 0.034(2) 0.029(2) -0.0085(16) 0.012(2) -0.0079(18)
C68 0.063(3) 0.031(2) 0.027(2) -0.0028(16) 0.009(2) 0.006(2)
C69 0.046(3) 0.041(2) 0.033(3) -0.0037(18) 0.005(2) 0.0107(19)
C70 0.032(2) 0.041(2) 0.020(2) -0.0003(16) 0.0028(17) -0.0018(17)
C71 0.031(2) 0.0296(18) 0.028(2) -0.0049(15) 0.0027(18) -0.0014(15)
C72 0.052(3) 0.035(2) 0.022(2) -0.0001(16) 0.000(2) -0.0005(18)
C73 0.072(4) 0.043(2) 0.021(2) -0.0026(17) 0.000(2) 0.002(2)
C74 0.063(3) 0.036(2) 0.040(3) -0.0096(19) -0.009(2) -0.002(2)
C75 0.048(3) 0.0297(19) 0.038(3) -0.0040(17) -0.004(2) -0.0065(18)
C76 0.044(3) 0.0312(19) 0.023(2) 0.0008(15) 0.0023(19) -0.0021(17)
C77 0.031(2) 0.0272(18) 0.022(2) 0.0019(14) 0.0015(17) -0.0020(15)
C78 0.031(2) 0.0363(19) 0.023(2) 0.0003(15) -0.0002(17) -0.0015(16)
C79 0.033(3) 0.047(2) 0.037(3) 0.0012(19) 0.014(2) -0.0024(18)
C80 0.052(3) 0.049(2) 0.025(2) 0.0011(18) 0.014(2) -0.001(2)
C81 0.052(3) 0.042(2) 0.023(2) -0.0014(17) 0.000(2) 0.0020(19)
C82 0.026(2) 0.043(2) 0.027(2) -0.0001(16) 0.0017(18) -0.0037(16)
B2 0.031(3) 0.026(2) 0.029(3) 0.0004(17) -0.002(2) 0.0047(17)
C83 0.025(2) 0.0277(18) 0.029(2) 0.0052(15) -0.0044(17) 0.0043(14)
C84 0.035(3) 0.038(2) 0.038(3) 0.0138(18) 0.003(2) -0.0005(17)
C85 0.032(3) 0.064(3) 0.034(3) 0.012(2) 0.006(2) 0.006(2)
C86 0.036(3) 0.069(3) 0.028(2) 0.006(2) 0.005(2) 0.021(2)
C87 0.036(3) 0.043(2) 0.028(2) -0.0009(17) -0.004(2) 0.0068(18)
C88 0.027(2) 0.0308(18) 0.029(2) 0.0010(15) -0.0002(17) 0.0034(15)
C89 0.034(2) 0.0295(19) 0.038(3) 0.0013(17) 0.000(2) 0.0052(16)
C90 0.035(3) 0.0298(19) 0.047(3) 0.0014(18) -0.002(2) -0.0005(17)
C91 0.035(3) 0.027(2) 0.075(4) 0.000(2) -0.005(2) 0.0038(17)
C92 0.038(3) 0.047(3) 0.065(4) 0.022(2) 0.002(3) 0.012(2)
C93 0.072(4) 0.056(3) 0.041(3) 0.009(2) -0.006(3) 0.026(3)
C94 0.073(4) 0.043(2) 0.041(3) -0.005(2) -0.012(3) 0.018(2)
C95 0.036(3) 0.039(2) 0.032(2) -0.0133(17) 0.009(2) 0.0005(17)
C96 0.038(3) 0.050(3) 0.058(3) -0.028(2) 0.005(2) 0.002(2)
C97 0.039(3) 0.079(4) 0.068(4) -0.042(3) 0.017(3) -0.009(3)
C98 0.056(4) 0.108(5) 0.064(4) -0.058(4) 0.042(3) -0.044(3)
C99 0.073(4) 0.066(3) 0.042(3) -0.011(2) 0.026(3) -0.025(3)
C100 0.048(3) 0.049(2) 0.033(3) -0.0066(19) 0.011(2) -0.014(2)
C101 0.036(2) 0.0257(18) 0.025(2) 0.0038(15) 0.0010(18) -0.0032(15)
C102 0.032(2) 0.036(2) 0.038(3) 0.0090(17) -0.002(2) -0.0044(17)
C103 0.040(3) 0.050(3) 0.046(3) 0.013(2) -0.008(2) -0.012(2)
C104 0.056(4) 0.053(3) 0.041(3) 0.013(2) -0.012(3) -0.019(2)
C105 0.073(4) 0.051(3) 0.027(3) -0.001(2) 0.008(2) -0.020(2)
C106 0.054(3) 0.036(2) 0.037(3) -0.0005(18) -0.002(2) -0.0039(19)
C107 0.043(3) 0.055(3) 0.049(3) 0.005(2) -0.008(2) 0.010(2)
C108 0.028(3) 0.057(3) 0.049(3) 0.005(2) 0.002(2) 0.005(2)
N15 0.034(2) 0.066(3) 0.063(3) -0.004(2) 0.007(2) 0.0054(19)

loop_
_atom_type_symbol
_atom_type_description
_atom_type_scat_dispersion_real
_atom_type_scat_dispersion_imag
_atom_type_scat_source
C C 0.0033 0.0016 'International Tables Vol C Tables 4.2.6.8 and 6.1.1.4'
H H 0.0000 0.0000 'International Tables Vol C Tables 4.2.6.8 and 6.1.1.4'
B B 0.0013 0.0007 'International Tables Vol C Tables 4.2.6.8 and 6.1.1.4'
N N 0.0061 0.0033 'International Tables Vol C Tables 4.2.6.8 and 6.1.1.4'
O O 0.0106 0.0060 'International Tables Vol C Tables 4.2.6.8 and 6.1.1.4'
Ru Ru -1.2594 0.8363 'International Tables Vol C Tables 4.2.6.8 and 6.1.1.4'

loop_
_geom_angle_atom_site_label_1
_geom_angle_atom_site_label_2
_geom_angle_atom_site_label_3
_geom_angle
N8 Ru1 N1 175.53(12)
N8 Ru1 N2 98.87(12)
N1 Ru1 N2 78.44(12)
N8 Ru1 N12 78.59(11)
N1 Ru1 N12 97.78(11)
N2 Ru1 N12 90.36(12)
N8 Ru1 N5 104.70(11)
N1 Ru1 N5 77.92(12)
N2 Ru1 N5 156.36(12)
N12 Ru1 N5 92.59(11)
N8 Ru1 N9 77.89(11)
N1 Ru1 N9 105.62(11)
N2 Ru1 N9 91.05(11)
N12 Ru1 N9 156.36(11)
N5 Ru1 N9 95.49(12)
C5 N1 C1 120.9(3)
C5 N1 Ru1 120.1(2)
C1 N1 Ru1 118.6(2)
N1 C1 C2 120.2(3)
N1 C1 C6 110.5(3)
C2 C1 C6 129.3(4)
C1 C2 C3 118.9(4)
C1 C2 H1 120.5
C3 C2 H1 120.5
C4 C3 C2 120.8(4)
C4 C3 H2 119.6
C2 C3 H2 119.6
C3 C4 C5 118.9(4)
C3 C4 H3 120.6
C5 C4 H3 120.6
N1 C5 C4 120.3(3)
N1 C5 C18 109.5(3)
C4 C5 C18 130.0(3)
N2 C6 N3 111.0(3)
N2 C6 C1 118.7(3)
N3 C6 C1 130.3(3)
C6 N2 C7 106.6(3)
C6 N2 Ru1 113.2(2)
C7 N2 Ru1 140.0(3)
N2 C7 C12 108.7(3)
N2 C7 C8 130.5(4)
C12 C7 C8 120.8(4)
C9 C8 C7 117.0(4)
C9 C8 H4 121.5
C7 C8 H4 121.5
C10 C9 C8 120.7(4)
C10 C9 H5 119.7
C8 C9 H5 119.7
C11 C10 C9 123.8(5)
C11 C10 H6 118.1
C9 C10 H6 118.1
C10 C11 C12 115.1(4)
C10 C11 H7 122.5
C12 C11 H7 122.5
C7 C12 C11 122.6(4)
C7 C12 N3 106.6(3)
C11 C12 N3 130.7(4)
C6 N3 C12 106.9(3)
C6 N3 C13 130.4(3)
C12 N3 C13 122.5(3)
C14 C13 C17 119.6(4)
C14 C13 N3 120.9(3)
C17 C13 N3 119.2(4)
C13 C14 C15 118.6(4)
C13 C14 H8 120.7
C15 C14 H8 120.7
N4 C15 C14 124.8(4)
N4 C15 H9 117.6
C14 C15 H9 117.6
C15 N4 C16 115.1(4)
N4 C16 C17 125.5(4)
N4 C16 H10 117.2
C17 C16 H10 117.2
C13 C17 C16 116.3(5)
C13 C17 H11 121.8
C16 C17 H11 121.8
N5 C18 N6 111.8(3)
N5 C18 C5 119.0(3)
N6 C18 C5 129.0(3)
C18 N5 C19 106.3(3)
C18 N5 Ru1 113.2(2)
C19 N5 Ru1 140.5(2)
N5 C19 C20 130.2(4)
N5 C19 C24 108.9(3)
C20 C19 C24 120.9(3)
C21 C20 C19 116.9(4)
C21 C20 H12 121.6
C19 C20 H12 121.6
C20 C21 C22 121.8(4)
C20 C21 H13 119.1
C22 C21 H13 119.1
C23 C22 C21 122.2(4)
C23 C22 H14 118.9
C21 C22 H14 118.9
C22 C23 C24 116.2(4)
C22 C23 H15 121.9
C24 C23 H15 121.9
C23 C24 N6 131.5(4)
C23 C24 C19 122.1(3)
N6 C24 C19 106.4(3)
C18 N6 C24 106.5(3)
C18 N6 C25 126.9(3)
C24 N6 C25 126.5(3)
C26 C25 C29 119.4(4)
C26 C25 N6 120.6(3)
C29 C25 N6 120.0(3)
C25 C26 C27 118.2(4)
C25 C26 H16 120.9
C27 C26 H16 120.9
N7 C27 C26 123.7(4)
N7 C27 H17 118.1
C26 C27 H17 118.1
C28 N7 C27 116.9(4)
N7 C28 C29 123.5(4)
N7 C28 H18 118.3
C29 C28 H18 118.3
C25 C29 C28 118.2(4)
C25 C29 H19 120.9
C28 C29 H19 120.9
C30 N8 C34 120.0(3)
C30 N8 Ru1 120.5(2)
C34 N8 Ru1 119.0(2)
N8 C30 C31 120.7(3)
N8 C30 C35 109.2(3)
C31 C30 C35 129.9(3)
C30 C31 C32 119.5(4)
C30 C31 H20 120.3
C32 C31 H20 120.3
C33 C32 C31 120.0(3)
C33 C32 H21 120.0
C31 C32 H21 120.0
C32 C33 C34 119.8(3)
C32 C33 H22 120.1
C34 C33 H22 120.1
N8 C34 C33 120.0(3)
N8 C34 C47 110.3(3)
C33 C34 C47 129.5(3)
N9 C35 N10 111.6(3)
N9 C35 C30 119.4(3)
N10 C35 C30 128.6(3)
C35 N9 C36 106.3(3)
C35 N9 Ru1 112.9(2)
C36 N9 Ru1 140.4(2)
N9 C36 C37 130.7(3)
N9 C36 C41 108.8(3)
C37 C36 C41 120.5(3)
C38 C37 C36 117.4(4)
C38 C37 H23 121.3
C36 C37 H23 121.3
C37 C38 C39 121.7(4)
C37 C38 H24 119.2
C39 C38 H24 119.2
C40 C39 C38 122.1(3)
C40 C39 H25 118.9
C38 C39 H25 118.9
C39 C40 C41 115.3(4)
C39 C40 H26 122.4
C41 C40 H26 122.4
N10 C41 C40 130.9(3)
N10 C41 C36 106.0(3)
C40 C41 C36 123.0(3)
C35 N10 C41 107.2(3)
C35 N10 C42 128.1(3)
C41 N10 C42 124.2(3)
C43 C42 C46 120.7(4)
C43 C42 N10 121.5(3)
C46 C42 N10 117.7(4)
C42 C43 C44 117.9(4)
C42 C43 H27 121.0
C44 C43 H27 121.0
N11 C44 C43 123.9(4)
N11 C44 H28 118.1
C43 C44 H28 118.1
C44 N11 C45 116.1(4)
N11 C45 C46 123.6(4)
N11 C45 H29 118.2
C46 C45 H29 118.2
C42 C46 C45 117.2(4)
C42 C46 H30 121.4
C45 C46 H30 121.4
N12 C47 N13 110.9(3)
N12 C47 C34 119.1(3)
N13 C47 C34 129.9(3)
C47 N12 C48 107.0(3)
C47 N12 Ru1 112.9(2)
C48 N12 Ru1 140.1(2)
N12 C48 C49 131.8(3)
N12 C48 C53 108.4(3)
C49 C48 C53 119.8(4)
C50 C49 C48 117.9(4)
C50 C49 H31 121.1
C48 C49 H31 121.1
C49 C50 C51 121.7(4)
C49 C50 H32 119.2
C51 C50 H32 119.2
C52 C51 C50 121.8(4)
C52 C51 H33 119.1
C50 C51 H33 119.1
C51 C52 C53 116.1(4)
C51 C52 H34 121.9
C53 C52 H34 121.9
N13 C53 C52 130.9(3)
N13 C53 C48 106.4(3)
C52 C53 C48 122.7(4)
C47 N13 C53 107.3(3)
C47 N13 C54 126.4(3)
C53 N13 C54 126.1(3)
C58 C54 C55 120.7(4)
C58 C54 N13 120.8(3)
C55 C54 N13 118.6(4)
C54 C55 C56 118.1(4)
C54 C55 H35 120.9
C56 C55 H35 120.9
N14 C56 C55 122.4(4)
N14 C56 H36 118.8
C55 C56 H36 118.8
C57 N14 C56 116.8(4)
N14 C57 C58 125.2(4)
N14 C57 H37 117.4
C58 C57 H37 117.4
C54 C58 C57 116.8(4)
C54 C58 H38 121.6
C57 C58 H38 121.6
C71 B1 C59 103.6(3)
C71 B1 C65 111.6(3)
C59 B1 C65 113.6(3)
C71 B1 C77 111.8(3)
C59 B1 C77 110.9(3)
C65 B1 C77 105.5(3)
C64 C59 C60 114.6(4)
C64 C59 B1 123.3(3)
C60 C59 B1 121.7(4)
C61 C60 C59 122.6(4)
C61 C60 H39 118.7
C59 C60 H39 118.7
C62 C61 C60 120.0(4)
C62 C61 H40 120.0
C60 C61 H40 120.0
C61 C62 C63 119.6(4)
C61 C62 H41 120.2
C63 C62 H41 120.2
C64 C63 C62 120.0(4)
C64 C63 H42 120.0
C62 C63 H42 120.0
C63 C64 C59 123.3(4)
C63 C64 H43 118.4
C59 C64 H43 118.4
C66 C65 C70 115.0(3)
C66 C65 B1 123.9(3)
C70 C65 B1 120.9(3)
C65 C66 C67 122.5(4)
C65 C66 H44 118.8
C67 C66 H44 118.8
C68 C67 C66 120.5(4)
C68 C67 H45 119.8
C66 C67 H45 119.8
C67 C68 C69 118.9(4)
C67 C68 H46 120.6
C69 C68 H46 120.6
C68 C69 C70 120.3(4)
C68 C69 H47 119.9
C70 C69 H47 119.9
C69 C70 C65 122.9(4)
C69 C70 H48 118.6
C65 C70 H48 118.6
C72 C71 C76 115.2(3)
C72 C71 B1 121.1(3)
C76 C71 B1 123.3(3)
C73 C72 C71 123.1(4)
C73 C72 H49 118.5
C71 C72 H49 118.5
C74 C73 C72 120.3(4)
C74 C73 H50 119.9
C72 C73 H50 119.9
C73 C74 C75 118.7(4)
C73 C74 H51 120.7
C75 C74 H51 120.7
C74 C75 C76 121.1(4)
C74 C75 H52 119.4
C76 C75 H52 119.4
C75 C76 C71 121.6(4)
C75 C76 H53 119.2
C71 C76 H53 119.2
C78 C77 C82 115.1(4)
C78 C77 B1 121.2(3)
C82 C77 B1 123.6(4)
C77 C78 C79 122.6(4)
C77 C78 H54 118.7
C79 C78 H54 118.7
C80 C79 C78 120.3(4)
C80 C79 H55 119.8
C78 C79 H55 119.8
C81 C80 C79 119.0(4)
C81 C80 H56 120.5
C79 C80 H56 120.5
C80 C81 C82 119.6(4)
C80 C81 H57 120.2
C82 C81 H57 120.2
C77 C82 C81 123.3(4)
C77 C82 H58 118.4
C81 C82 H58 118.4
C83 B2 C101 111.3(3)
C83 B2 C95 110.4(3)
C101 B2 C95 107.5(3)
C83 B2 C89 106.0(3)
C101 B2 C89 112.2(3)
C95 B2 C89 109.4(3)
C88 C83 C84 114.6(4)
C88 C83 B2 125.2(4)
C84 C83 B2 120.2(3)
C85 C84 C83 122.8(4)
C85 C84 H59 118.6
C83 C84 H59 118.6
C86 C85 C84 120.1(4)
C86 C85 H60 120.0
C84 C85 H60 120.0
C85 C86 C87 120.0(4)
C85 C86 H61 120.0
C87 C86 H61 120.0
C86 C87 C88 119.3(4)
C86 C87 H62 120.3
C88 C87 H62 120.3
C83 C88 C87 123.2(4)
C83 C88 H63 118.4
C87 C88 H63 118.4
C90 C89 C94 114.5(4)
C90 C89 B2 124.7(4)
C94 C89 B2 120.8(3)
C89 C90 C91 121.4(4)
C89 C90 H64 119.3
C91 C90 H64 119.3
C92 C91 C90 121.3(4)
C92 C91 H65 119.4
C90 C91 H65 119.4
C93 C92 C91 119.3(4)
C93 C92 H66 120.3
C91 C92 H66 120.3
C92 C93 C94 119.0(5)
C92 C93 H67 120.5
C94 C93 H67 120.5
C93 C94 C89 124.4(4)
C93 C94 H68 117.8
C89 C94 H68 117.8
C96 C95 C100 115.6(4)
C96 C95 B2 124.7(4)
C100 C95 B2 119.6(4)
C97 C96 C95 123.0(5)
C97 C96 H69 118.5
C95 C96 H69 118.5
C98 C97 C96 120.1(5)
C98 C97 H70 120.0
C96 C97 H70 120.0
C97 C98 C99 120.5(5)
C97 C98 H71 119.7
C99 C98 H71 119.7
C100 C99 C98 118.7(5)
C100 C99 H72 120.6
C98 C99 H72 120.6
C99 C100 C95 122.0(5)
C99 C100 H73 119.0
C95 C100 H73 119.0
C102 C101 C106 114.4(4)
C102 C101 B2 125.1(4)
C106 C101 B2 120.3(4)
C103 C102 C101 123.8(4)
C103 C102 H74 118.1
C101 C102 H74 118.1
C104 C103 C102 120.2(5)
C104 C103 H75 119.9
C102 C103 H75 119.9
C103 C104 C105 119.5(5)
C103 C104 H76 120.2
C105 C104 H76 120.2
C104 C105 C106 119.2(5)
C104 C105 H77 120.4
C106 C105 H77 120.4
C105 C106 C101 122.8(5)
C105 C106 H78 118.6
C101 C106 H78 118.6
N15 C108 C107 179.0(6)

loop_
_geom_bond_atom_site_label_1
_geom_bond_atom_site_label_2
_geom_bond_distance
Ru1 N8 2.000(3)
Ru1 N1 2.006(3)
Ru1 N2 2.061(3)
Ru1 N12 2.068(3)
Ru1 N5 2.074(3)
Ru1 N9 2.087(3)
N1 C5 1.362(5)
N1 C1 1.371(5)
C1 C2 1.385(5)
C1 C6 1.445(5)
C2 C3 1.388(5)
C2 H1 0.9500
C3 C4 1.387(5)
C3 H2 0.9500
C4 C5 1.390(5)
C4 H3 0.9500
C5 C18 1.455(5)
C6 N2 1.343(5)
C6 N3 1.365(5)
N2 C7 1.384(5)
C7 C12 1.390(5)
C7 C8 1.391(5)
C8 C9 1.385(6)
C8 H4 0.9500
C9 C10 1.382(7)
C9 H5 0.9500
C10 C11 1.372(7)
C10 H6 0.9500
C11 C12 1.391(6)
C11 H7 0.9500
C12 N3 1.392(5)
N3 C13 1.447(5)
C13 C14 1.346(6)
C13 C17 1.376(5)
C14 C15 1.370(6)
C14 H8 0.9500
C15 N4 1.312(5)
C15 H9 0.9500
N4 C16 1.321(6)
C16 C17 1.382(7)
C16 H10 0.9500
C17 H11 0.9500
C18 N5 1.341(4)
C18 N6 1.370(4)
N5 C19 1.385(4)
C19 C20 1.400(5)
C19 C24 1.401(5)
C20 C21 1.374(5)
C20 H12 0.9500
C21 C22 1.401(6)
C21 H13 0.9500
C22 C23 1.377(6)
C22 H14 0.9500
C23 C24 1.394(5)
C23 H15 0.9500
C24 N6 1.395(5)
N6 C25 1.427(5)
C25 C26 1.354(5)
C25 C29 1.380(5)
C26 C27 1.391(5)
C26 H16 0.9500
C27 N7 1.330(5)
C27 H17 0.9500
N7 C28 1.320(6)
C28 C29 1.388(6)
C28 H18 0.9500
C29 H19 0.9500
N8 C30 1.366(5)
N8 C34 1.368(4)
C30 C31 1.378(5)
C30 C35 1.461(5)
C31 C32 1.384(5)
C31 H20 0.9500
C32 C33 1.372(5)
C32 H21 0.9500
C33 C34 1.391(5)
C33 H22 0.9500
C34 C47 1.447(5)
C35 N9 1.337(4)
C35 N10 1.354(4)
N9 C36 1.377(4)
C36 C37 1.395(5)
C36 C41 1.400(5)
C37 C38 1.367(5)
C37 H23 0.9500
C38 C39 1.413(5)
C38 H24 0.9500
C39 C40 1.386(5)
C39 H25 0.9500
C40 C41 1.395(5)
C40 H26 0.9500
C41 N10 1.385(4)
N10 C42 1.453(4)
C42 C43 1.357(5)
C42 C46 1.364(6)
C43 C44 1.389(5)
C43 H27 0.9500
C44 N11 1.322(5)
C44 H28 0.9500
N11 C45 1.354(6)
C45 C46 1.390(6)
C45 H29 0.9500
C46 H30 0.9500
C47 N12 1.342(4)
C47 N13 1.362(4)
N12 C48 1.385(5)
C48 C49 1.388(5)
C48 C53 1.398(5)
C49 C50 1.365(6)
C49 H31 0.9500
C50 C51 1.399(6)
C50 H32 0.9500
C51 C52 1.370(6)
C51 H33 0.9500
C52 C53 1.391(5)
C52 H34 0.9500
C53 N13 1.390(5)
N13 C54 1.446(4)
C54 C58 1.360(6)
C54 C55 1.374(5)
C55 C56 1.390(5)
C55 H35 0.9500
C56 N14 1.339(6)
C56 H36 0.9500
N14 C57 1.324(6)
C57 C58 1.380(6)
C57 H37 0.9500
C58 H38 0.9500
B1 C71 1.638(5)
B1 C59 1.638(6)
B1 C65 1.641(5)
B1 C77 1.642(6)
C59 C64 1.407(6)
C59 C60 1.412(5)
C60 C61 1.402(6)
C60 H39 0.9500
C61 C62 1.371(6)
C61 H40 0.9500
C62 C63 1.386(6)
C62 H41 0.9500
C63 C64 1.383(6)
C63 H42 0.9500
C64 H43 0.9500
C65 C66 1.397(5)
C65 C70 1.403(5)
C66 C67 1.397(5)
C66 H44 0.9500
C67 C68 1.374(6)
C67 H45 0.9500
C68 C69 1.378(6)
C68 H46 0.9500
C69 C70 1.389(5)
C69 H47 0.9500
C70 H48 0.9500
C71 C72 1.400(5)
C71 C76 1.408(5)
C72 C73 1.390(5)
C72 H49 0.9500
C73 C74 1.376(6)
C73 H50 0.9500
C74 C75 1.379(6)
C74 H51 0.9500
C75 C76 1.397(5)
C75 H52 0.9500
C76 H53 0.9500
C77 C78 1.389(5)
C77 C82 1.398(5)
C78 C79 1.402(6)
C78 H54 0.9500
C79 C80 1.388(6)
C79 H55 0.9500
C80 C81 1.372(6)
C80 H56 0.9500
C81 C82 1.408(6)
C81 H57 0.9500
C82 H58 0.9500
B2 C83 1.637(6)
B2 C101 1.639(6)
B2 C95 1.643(6)
B2 C89 1.654(5)
C83 C88 1.393(5)
C83 C84 1.415(5)
C84 C85 1.378(6)
C84 H59 0.9500
C85 C86 1.368(6)
C85 H60 0.9500
C86 C87 1.377(6)
C86 H61 0.9500
C87 C88 1.393(5)
C87 H62 0.9500
C88 H63 0.9500
C89 C90 1.382(5)
C89 C94 1.395(6)
C90 C91 1.395(5)
C90 H64 0.9500
C91 C92 1.360(6)
C91 H65 0.9500
C92 C93 1.355(6)
C92 H66 0.9500
C93 C94 1.377(6)
C93 H67 0.9500
C94 H68 0.9500
C95 C96 1.397(6)
C95 C100 1.418(6)
C96 C97 1.388(7)
C96 H69 0.9500
C97 C98 1.343(8)
C97 H70 0.9500
C98 C99 1.417(8)
C98 H71 0.9500
C99 C100 1.391(6)
C99 H72 0.9500
C100 H73 0.9500
C101 C102 1.396(5)
C101 C106 1.400(6)
C102 C103 1.375(6)
C102 H74 0.9500
C103 C104 1.362(7)
C103 H75 0.9500
C104 C105 1.388(7)
C104 H76 0.9500
C105 C106 1.399(6)
C105 H77 0.9500
C106 H78 0.9500
C107 C108 1.442(7)
C107 H79 0.9800
C107 H80 0.9800
C107 H81 0.9800
C108 N15 1.143(6)

loop_
_geom_torsion_atom_site_label_1
_geom_torsion_atom_site_label_2
_geom_torsion_atom_site_label_3
_geom_torsion_atom_site_label_4
_geom_torsion
N8 Ru1 N1 C5 -126.0(13)
N2 Ru1 N1 C5 -179.4(3)
N12 Ru1 N1 C5 -90.6(3)
N5 Ru1 N1 C5 0.4(3)
N9 Ru1 N1 C5 92.8(3)
N8 Ru1 N1 C1 46.7(15)
N2 Ru1 N1 C1 -6.7(2)
N12 Ru1 N1 C1 82.1(3)
N5 Ru1 N1 C1 173.0(3)
N9 Ru1 N1 C1 -94.6(3)
C5 N1 C1 C2 -0.6(5)
Ru1 N1 C1 C2 -173.3(2)
C5 N1 C1 C6 177.9(3)
Ru1 N1 C1 C6 5.3(4)
N1 C1 C2 C3 0.9(5)
C6 C1 C2 C3 -177.3(3)
C1 C2 C3 C4 -0.8(5)
C2 C3 C4 C5 0.4(6)
C1 N1 C5 C4 0.2(5)
Ru1 N1 C5 C4 172.7(3)
C1 N1 C5 C18 -175.4(3)
Ru1 N1 C5 C18 -2.9(4)
C3 C4 C5 N1 -0.1(5)
C3 C4 C5 C18 174.5(4)
N1 C1 C6 N2 0.8(4)
C2 C1 C6 N2 179.2(3)
N1 C1 C6 N3 -179.0(3)
C2 C1 C6 N3 -0.6(6)
N3 C6 N2 C7 -2.4(4)
C1 C6 N2 C7 177.7(3)
N3 C6 N2 Ru1 173.7(2)
C1 C6 N2 Ru1 -6.2(4)
N8 Ru1 N2 C6 -169.7(2)
N1 Ru1 N2 C6 6.7(2)
N12 Ru1 N2 C6 -91.2(2)
N5 Ru1 N2 C6 6.1(4)
N9 Ru1 N2 C6 112.4(2)
N8 Ru1 N2 C7 4.6(4)
N1 Ru1 N2 C7 -179.0(4)
N12 Ru1 N2 C7 83.1(4)
N5 Ru1 N2 C7 -179.6(3)
N9 Ru1 N2 C7 -73.3(4)
C6 N2 C7 C12 2.1(4)
Ru1 N2 C7 C12 -172.4(3)
C6 N2 C7 C8 -178.6(4)
Ru1 N2 C7 C8 6.9(6)
N2 C7 C8 C9 179.3(4)
C12 C7 C8 C9 -1.5(6)
C7 C8 C9 C10 0.9(7)
C8 C9 C10 C11 0.6(9)
C9 C10 C11 C12 -1.4(8)
N2 C7 C12 C11 -179.9(4)
C8 C7 C12 C11 0.7(6)
N2 C7 C12 N3 -1.0(4)
C8 C7 C12 N3 179.7(3)
C10 C11 C12 C7 0.7(7)
C10 C11 C12 N3 -177.9(5)
N2 C6 N3 C12 1.8(4)
C1 C6 N3 C12 -178.3(4)
N2 C6 N3 C13 -174.5(3)
C1 C6 N3 C13 5.3(6)
C7 C12 N3 C6 -0.5(4)
C11 C12 N3 C6 178.3(4)
C7 C12 N3 C13 176.3(3)
C11 C12 N3 C13 -4.9(7)
C6 N3 C13 C14 82.9(5)
C12 N3 C13 C14 -93.0(5)
C6 N3 C13 C17 -103.2(5)
C12 N3 C13 C17 80.9(5)
C17 C13 C14 C15 3.0(8)
N3 C13 C14 C15 176.9(4)
C13 C14 C15 N4 -2.0(9)
C14 C15 N4 C16 0.2(8)
C15 N4 C16 C17 0.4(9)
C14 C13 C17 C16 -2.4(8)
N3 C13 C17 C16 -176.4(5)
N4 C16 C17 C13 0.7(10)
N1 C5 C18 N5 5.2(5)
C4 C5 C18 N5 -169.9(4)
N1 C5 C18 N6 -179.9(3)
C4 C5 C18 N6 5.1(6)
N6 C18 N5 C19 -1.3(4)
C5 C18 N5 C19 174.4(3)
N6 C18 N5 Ru1 179.2(2)
C5 C18 N5 Ru1 -5.0(4)
N8 Ru1 N5 C18 178.8(2)
N1 Ru1 N5 C18 2.5(2)
N2 Ru1 N5 C18 3.1(4)
N12 Ru1 N5 C18 99.9(2)
N9 Ru1 N5 C18 -102.3(2)
N8 Ru1 N5 C19 -0.4(4)
N1 Ru1 N5 C19 -176.7(4)
N2 Ru1 N5 C19 -176.1(3)
N12 Ru1 N5 C19 -79.3(4)
N9 Ru1 N5 C19 78.5(4)
C18 N5 C19 C20 -179.5(4)
Ru1 N5 C19 C20 -0.3(7)
C18 N5 C19 C24 0.8(4)
Ru1 N5 C19 C24 180.0(3)
N5 C19 C20 C21 -179.1(4)
C24 C19 C20 C21 0.6(6)
C19 C20 C21 C22 0.3(6)
C20 C21 C22 C23 0.1(7)
C21 C22 C23 C24 -1.3(6)
C22 C23 C24 N6 179.4(4)
C22 C23 C24 C19 2.1(6)
N5 C19 C24 C23 177.9(3)
C20 C19 C24 C23 -1.9(6)
N5 C19 C24 N6 0.0(4)
C20 C19 C24 N6 -179.7(3)
N5 C18 N6 C24 1.3(4)
C5 C18 N6 C24 -173.9(4)
N5 C18 N6 C25 -176.4(3)
C5 C18 N6 C25 8.4(6)
C23 C24 N6 C18 -178.4(4)
C19 C24 N6 C18 -0.8(4)
C23 C24 N6 C25 -0.6(6)
C19 C24 N6 C25 176.9(3)
C18 N6 C25 C26 -108.5(4)
C24 N6 C25 C26 74.2(5)
C18 N6 C25 C29 70.4(5)
C24 N6 C25 C29 -106.9(4)
C29 C25 C26 C27 -2.0(6)
N6 C25 C26 C27 176.9(4)
C25 C26 C27 N7 -0.5(7)
C26 C27 N7 C28 2.9(7)
C27 N7 C28 C29 -2.8(7)
C26 C25 C29 C28 2.0(6)
N6 C25 C29 C28 -176.9(4)
N7 C28 C29 C25 0.4(7)
N1 Ru1 N8 C30 -139.5(13)
N2 Ru1 N8 C30 -86.7(3)
N12 Ru1 N8 C30 -175.3(3)
N5 Ru1 N8 C30 95.0(3)
N9 Ru1 N8 C30 2.5(3)
N1 Ru1 N8 C34 32.5(15)
N2 Ru1 N8 C34 85.2(3)
N12 Ru1 N8 C34 -3.3(3)
N5 Ru1 N8 C34 -93.0(3)
N9 Ru1 N8 C34 174.4(3)
C34 N8 C30 C31 -0.5(5)
Ru1 N8 C30 C31 171.4(3)
C34 N8 C30 C35 -175.8(3)
Ru1 N8 C30 C35 -4.0(4)
N8 C30 C31 C32 -0.9(5)
C35 C30 C31 C32 173.4(4)
C30 C31 C32 C33 1.1(6)
C31 C32 C33 C34 0.0(6)
C30 N8 C34 C33 1.5(5)
Ru1 N8 C34 C33 -170.4(3)
C30 N8 C34 C47 176.9(3)
Ru1 N8 C34 C47 4.9(4)
C32 C33 C34 N8 -1.3(6)
C32 C33 C34 C47 -175.7(4)
N8 C30 C35 N9 3.8(5)
C31 C30 C35 N9 -171.0(4)
N8 C30 C35 N10 176.1(3)
C31 C30 C35 N10 1.3(7)
N10 C35 N9 C36 -0.7(4)
C30 C35 N9 C36 172.8(3)
N10 C35 N9 Ru1 -175.5(2)
C30 C35 N9 Ru1 -2.0(4)
N8 Ru1 N9 C35 -0.1(2)
N1 Ru1 N9 C35 177.0(2)
N2 Ru1 N9 C35 98.7(3)
N12 Ru1 N9 C35 5.4(4)
N5 Ru1 N9 C35 -104.0(3)
N8 Ru1 N9 C36 -172.3(4)
N1 Ru1 N9 C36 4.8(4)
N2 Ru1 N9 C36 -73.5(4)
N12 Ru1 N9 C36 -166.8(3)
N5 Ru1 N9 C36 83.8(4)
C35 N9 C36 C37 -177.4(4)
Ru1 N9 C36 C37 -4.9(6)
C35 N9 C36 C41 0.3(4)
Ru1 N9 C36 C41 172.7(3)
N9 C36 C37 C38 177.1(4)
C41 C36 C37 C38 -0.3(5)
C36 C37 C38 C39 0.6(6)
C37 C38 C39 C40 -0.1(6)
C38 C39 C40 C41 -0.6(6)
C39 C40 C41 N10 -177.4(4)
C39 C40 C41 C36 0.9(6)
N9 C36 C41 N10 0.3(4)
C37 C36 C41 N10 178.2(3)
N9 C36 C41 C40 -178.4(3)
C37 C36 C41 C40 -0.4(6)
N9 C35 N10 C41 0.9(4)
C30 C35 N10 C41 -171.9(4)
N9 C35 N10 C42 173.1(3)
C30 C35 N10 C42 0.3(6)
C40 C41 N10 C35 177.8(4)
C36 C41 N10 C35 -0.7(4)
C40 C41 N10 C42 5.3(6)
C36 C41 N10 C42 -173.2(3)
C35 N10 C42 C43 89.5(5)
C41 N10 C42 C43 -99.6(4)
C35 N10 C42 C46 -93.0(5)
C41 N10 C42 C46 77.9(5)
C46 C42 C43 C44 5.3(6)
N10 C42 C43 C44 -177.3(3)
C42 C43 C44 N11 1.0(6)
C43 C44 N11 C45 -6.0(7)
C44 N11 C45 C46 5.2(8)
C43 C42 C46 C45 -6.1(7)
N10 C42 C46 C45 176.4(4)
N11 C45 C46 C42 0.7(8)
N8 C34 C47 N12 -4.3(5)
C33 C34 C47 N12 170.5(4)
N8 C34 C47 N13 -179.4(3)
C33 C34 C47 N13 -4.6(7)
N13 C47 N12 C48 0.6(4)
C34 C47 N12 C48 -175.4(3)
N13 C47 N12 Ru1 177.7(2)
C34 C47 N12 Ru1 1.7(4)
N8 Ru1 N12 C47 0.8(2)
N1 Ru1 N12 C47 -176.6(2)
N2 Ru1 N12 C47 -98.2(3)
N5 Ru1 N12 C47 105.2(3)
N9 Ru1 N12 C47 -4.8(4)
N8 Ru1 N12 C48 176.4(4)
N1 Ru1 N12 C48 -1.0(4)
N2 Ru1 N12 C48 77.4(4)
N5 Ru1 N12 C48 -79.1(4)
N9 Ru1 N12 C48 170.9(3)
C47 N12 C48 C49 177.8(4)
Ru1 N12 C48 C49 1.9(7)
C47 N12 C48 C53 0.2(4)
Ru1 N12 C48 C53 -175.6(3)
N12 C48 C49 C50 -177.3(4)
C53 C48 C49 C50 0.0(6)
C48 C49 C50 C51 1.0(6)
C49 C50 C51 C52 -1.7(7)
C50 C51 C52 C53 1.2(6)
C51 C52 C53 N13 177.8(4)
C51 C52 C53 C48 -0.2(6)
N12 C48 C53 N13 -1.0(4)
C49 C48 C53 N13 -178.8(3)
N12 C48 C53 C52 177.5(3)
C49 C48 C53 C52 -0.4(6)
N12 C47 N13 C53 -1.2(4)
C34 C47 N13 C53 174.2(4)
N12 C47 N13 C54 174.2(3)
C34 C47 N13 C54 -10.4(6)
C52 C53 N13 C47 -176.9(4)
C48 C53 N13 C47 1.3(4)
C52 C53 N13 C54 7.7(6)
C48 C53 N13 C54 -174.1(3)
C47 N13 C54 C58 112.7(5)
C53 N13 C54 C58 -72.7(5)
C47 N13 C54 C55 -67.2(5)
C53 N13 C54 C55 107.4(5)
C58 C54 C55 C56 -0.6(6)
N13 C54 C55 C56 179.3(4)
C54 C55 C56 N14 0.7(7)
C55 C56 N14 C57 -0.9(7)
C56 N14 C57 C58 1.0(8)
C55 C54 C58 C57 0.6(7)
N13 C54 C58 C57 -179.3(4)
N14 C57 C58 C54 -0.8(8)
C71 B1 C59 C64 90.5(4)
C65 B1 C59 C64 -30.8(5)
C77 B1 C59 C64 -149.4(3)
C71 B1 C59 C60 -81.2(4)
C65 B1 C59 C60 157.5(3)
C77 B1 C59 C60 38.9(5)
C64 C59 C60 C61 1.5(6)
B1 C59 C60 C61 173.9(4)
C59 C60 C61 C62 -0.5(7)
C60 C61 C62 C63 -0.3(7)
C61 C62 C63 C64 0.0(7)
C62 C63 C64 C59 1.2(7)
C60 C59 C64 C63 -1.8(6)
B1 C59 C64 C63 -174.1(4)
C71 B1 C65 C66 -148.3(4)
C59 B1 C65 C66 -31.6(5)
C77 B1 C65 C66 90.0(4)
C71 B1 C65 C70 37.0(5)
C59 B1 C65 C70 153.7(4)
C77 B1 C65 C70 -84.6(4)
C70 C65 C66 C67 -0.1(6)
B1 C65 C66 C67 -175.1(4)
C65 C66 C67 C68 0.1(6)
C66 C67 C68 C69 0.6(6)
C67 C68 C69 C70 -1.1(6)
C68 C69 C70 C65 1.1(6)
C66 C65 C70 C69 -0.5(6)
B1 C65 C70 C69 174.7(4)
C59 B1 C71 C72 -84.6(4)
C65 B1 C71 C72 38.0(5)
C77 B1 C71 C72 155.9(4)
C59 B1 C71 C76 88.7(4)
C65 B1 C71 C76 -148.7(4)
C77 B1 C71 C76 -30.8(5)
C76 C71 C72 C73 0.4(6)
B1 C71 C72 C73 174.2(4)
C71 C72 C73 C74 0.0(7)
C72 C73 C74 C75 -0.1(7)
C73 C74 C75 C76 -0.3(7)
C74 C75 C76 C71 0.7(7)
C72 C71 C76 C75 -0.7(6)
B1 C71 C76 C75 -174.4(4)
C71 B1 C77 C78 -39.4(4)
C59 B1 C77 C78 -154.5(3)
C65 B1 C77 C78 82.1(4)
C71 B1 C77 C82 144.2(3)
C59 B1 C77 C82 29.1(5)
C65 B1 C77 C82 -94.3(4)
C82 C77 C78 C79 -2.8(5)
B1 C77 C78 C79 -179.5(3)
C77 C78 C79 C80 1.0(6)
C78 C79 C80 C81 0.9(6)
C79 C80 C81 C82 -0.8(6)
C78 C77 C82 C81 3.0(5)
B1 C77 C82 C81 179.5(3)
C80 C81 C82 C77 -1.2(6)
C101 B2 C83 C88 118.2(4)
C95 B2 C83 C88 -1.1(5)
C89 B2 C83 C88 -119.5(4)
C101 B2 C83 C84 -64.6(4)
C95 B2 C83 C84 176.1(3)
C89 B2 C83 C84 57.7(4)
C88 C83 C84 C85 0.9(6)
B2 C83 C84 C85 -176.6(4)
C83 C84 C85 C86 0.6(6)
C84 C85 C86 C87 -1.8(6)
C85 C86 C87 C88 1.5(6)
C84 C83 C88 C87 -1.2(5)
B2 C83 C88 C87 176.1(4)
C86 C87 C88 C83 0.1(6)
C83 B2 C89 C90 -134.3(4)
C101 B2 C89 C90 -12.6(6)
C95 B2 C89 C90 106.7(5)
C83 B2 C89 C94 45.9(5)
C101 B2 C89 C94 167.6(4)
C95 B2 C89 C94 -73.1(5)
C94 C89 C90 C91 0.9(7)
B2 C89 C90 C91 -178.9(4)
C89 C90 C91 C92 0.3(7)
C90 C91 C92 C93 -1.1(8)
C91 C92 C93 C94 0.6(8)
C92 C93 C94 C89 0.8(9)
C90 C89 C94 C93 -1.5(8)
B2 C89 C94 C93 178.3(5)
C83 B2 C95 C96 -98.0(4)
C101 B2 C95 C96 140.4(4)
C89 B2 C95 C96 18.3(5)
C83 B2 C95 C100 82.2(4)
C101 B2 C95 C100 -39.4(5)
C89 B2 C95 C100 -161.5(4)
C100 C95 C96 C97 0.1(6)
B2 C95 C96 C97 -179.6(4)
C95 C96 C97 C98 0.8(7)
C96 C97 C98 C99 -1.4(8)
C97 C98 C99 C100 1.1(7)
C98 C99 C100 C95 -0.1(7)
C96 C95 C100 C99 -0.5(6)
B2 C95 C100 C99 179.3(4)
C83 B2 C101 C102 1.6(5)
C95 B2 C101 C102 122.6(4)
C89 B2 C101 C102 -117.0(4)
C83 B2 C101 C106 -174.0(3)
C95 B2 C101 C106 -53.0(4)
C89 B2 C101 C106 67.3(5)
C106 C101 C102 C103 -0.6(5)
B2 C101 C102 C103 -176.5(4)
C101 C102 C103 C104 -0.3(6)
C102 C103 C104 C105 0.6(6)
C103 C104 C105 C106 0.1(6)
C104 C105 C106 C101 -1.1(6)
C102 C101 C106 C105 1.3(5)
B2 C101 C106 C105 177.4(3)

loop_
_platon_squeeze_void_nr
_platon_squeeze_void_average_x
_platon_squeeze_void_average_y
_platon_squeeze_void_average_z
_platon_squeeze_void_volume
_platon_squeeze_void_count_electrons
_platon_squeeze_void_content
1 0.054 0.151 0.351 208 30 ' '
2 -0.054 0.849 0.649 208 30 ' '
3 0.446 0.651 0.149 208 30 ' '
4 0.554 0.349 0.851 208 30 ' '
